data_7037680
loop_
_publ_author_name
'Singh, Vinay K.'
'Kadu, Rahul'
'Roy, Hetal'
'Raghavaiah, Pallepogu'
'Mobin, Shaikh M.'

_publ_section_title
;
 Phenolate based metallomacrocyclic xanthate complexes of Co(II)/Cu(II)
 and their exclusive deployment in [2&#x2009;:&#x2009;2] binuclear
 N,O-Schiff base macrocycle formation and in vitro anticancer studies.
;
_journal_issue 4
_journal_name_full 'Dalton transactions (Cambridge, England : 2003)'
_journal_page_first 1443
_journal_page_last 1454
_journal_paper_doi 10.1039/c5dt03407h
_journal_volume 45
_journal_year 2016
_chemical_formula_moiety 'C52 H36 Cu2 N4 O6, 2(C H2 Cl2)'
_chemical_formula_sum 'C54 H40 Cl4 Cu2 N4 O6'
_chemical_formula_weight 1109.80
_chemical_name_systematic
;
 ?
;
_space_group_IT_number 15
_symmetry_cell_setting monoclinic
_symmetry_space_group_name_Hall '-C 2yc'
_symmetry_space_group_name_H-M 'C 1 2/c 1'
_atom_sites_solution_hydrogens geom
_atom_sites_solution_primary direct
_atom_sites_solution_secondary difmap
_audit_creation_method SHELXL-97
_audit_update_record
;
2015-10-19 deposited with the CCDC.
2015-12-01 downloaded from the CCDC.
;
_cell_angle_alpha 90.00
_cell_angle_beta 96.1890(10)
_cell_angle_gamma 90.00
_cell_formula_units_Z 4
_cell_length_a 16.5132(3)
_cell_length_b 14.6766(2)
_cell_length_c 19.2170(3)
_cell_measurement_reflns_used 15259
_cell_measurement_temperature 150(2)
_cell_measurement_theta_max 32.8082
_cell_measurement_theta_min 3.3834
_cell_volume 4630.24(13)
_computing_cell_refinement 'CrysAlis RED, Oxford Diffraction Ltd.,'
_computing_data_collection 'CrysAlis CCD, Oxford Diffraction Ltd.,'
_computing_data_reduction 'CrysAlis RED, Oxford Diffraction Ltd.,'
_computing_molecular_graphics Ortep3
_computing_publication_material Shelx97
_computing_structure_refinement 'SHELXL-97 (Sheldrick, 1997)'
_computing_structure_solution 'SHELXS-97 (Sheldrick, 1997)'
_diffrn_ambient_temperature 150(2)
_diffrn_detector_area_resol_mean 15.9948
_diffrn_measured_fraction_theta_full 0.998
_diffrn_measured_fraction_theta_max 0.998
_diffrn_measurement_device_type 'OXFORD DIFFRACTION XCALIBUR-S'
_diffrn_measurement_method \w/q-scan
_diffrn_radiation_monochromator graphite
_diffrn_radiation_source 'Enhance (Mo) X-ray Source'
_diffrn_radiation_type MoK\a
_diffrn_radiation_wavelength 0.71073
_diffrn_reflns_av_R_equivalents 0.0177
_diffrn_reflns_av_sigmaI/netI 0.0151
_diffrn_reflns_limit_h_max 19
_diffrn_reflns_limit_h_min -19
_diffrn_reflns_limit_k_max 17
_diffrn_reflns_limit_k_min -16
_diffrn_reflns_limit_l_max 22
_diffrn_reflns_limit_l_min -22
_diffrn_reflns_number 17040
_diffrn_reflns_theta_full 25.00
_diffrn_reflns_theta_max 25.00
_diffrn_reflns_theta_min 3.44
_exptl_absorpt_coefficient_mu 1.209
_exptl_absorpt_correction_T_max 0.7685
_exptl_absorpt_correction_T_min 0.6984
_exptl_absorpt_correction_type multi-scan
_exptl_absorpt_process_details
;
CrysAlis RED, Oxford Diffraction Ltd.,
Version 1.171.32.15 (release 10-01-2008 CrysAlis171 .NET)
(compiled Jan 10 2008,16:37:18)
Empirical absorption correction using spherical harmonics,
 implemented in SCALE3 ABSPACK scaling algorithm.
;
_exptl_crystal_colour black
_exptl_crystal_density_diffrn 1.592
_exptl_crystal_density_method 'not measured'
_exptl_crystal_description block
_exptl_crystal_F_000 2264
_exptl_crystal_size_max 0.32
_exptl_crystal_size_mid 0.29
_exptl_crystal_size_min 0.23
_refine_diff_density_max 0.418
_refine_diff_density_min -0.575
_refine_diff_density_rms 0.049
_refine_ls_extinction_method none
_refine_ls_goodness_of_fit_ref 1.070
_refine_ls_hydrogen_treatment mixed
_refine_ls_matrix_type full
_refine_ls_number_parameters 316
_refine_ls_number_reflns 4075
_refine_ls_number_restraints 0
_refine_ls_restrained_S_all 1.070
_refine_ls_R_factor_all 0.0285
_refine_ls_R_factor_gt 0.0247
_refine_ls_shift/su_max 0.001
_refine_ls_shift/su_mean 0.000
_refine_ls_structure_factor_coef Fsqd
_refine_ls_weighting_details 'calc w=1/[\s^2^(Fo^2^)+(0.0411P)^2^+3.6810P] where P=(Fo^2^+2Fc^2^)/3'
_refine_ls_weighting_scheme calc
_refine_ls_wR_factor_gt 0.0693
_refine_ls_wR_factor_ref 0.0702
_reflns_number_gt 3582
_reflns_number_total 4085
_reflns_threshold_expression >2sigma(I)
_cod_data_source_file c5dt03407h2.cif
_cod_data_source_block Compound7.2CH2Cl2
_cod_depositor_comments
;
The following automatic conversions were performed:

'_symmetry_cell_setting' value 'Monoclinic' changed to 'monoclinic'
according to
/usr/data/users/saulius/crontab/automatic-downloads/rss-feeds/RSC/lib/dictionaries/cif_core.dic
dictionary named 'cif_core.dic' version 2.4.2 from 2011-04-26.

Automatic conversion script
Id: cif_fix_values 4268 2015-11-12 08:31:59Z antanas 

 Adding full bibliography for 7037677--7037681.cif.
;
_cod_original_sg_symbol_H-M 'C 2/c'
_cod_database_code 7037680

loop_
_symmetry_equiv_pos_as_xyz
'x, y, z'
'-x, y, -z+1/2'
'x+1/2, y+1/2, z'
'-x+1/2, y+1/2, -z+1/2'
'-x, -y, -z'
'x, -y, z-1/2'
'-x+1/2, -y+1/2, -z'
'x+1/2, -y+1/2, z-1/2'

loop_
_atom_site_label
_atom_site_type_symbol
_atom_site_fract_x
_atom_site_fract_y
_atom_site_fract_z
_atom_site_U_iso_or_equiv
_atom_site_adp_type
_atom_site_occupancy
_atom_site_symmetry_multiplicity
_atom_site_calc_flag
_atom_site_refinement_flags
Cu1 Cu 0.120732(13) 0.315276(14) 0.047783(11) 0.01927(8) Uani 1 1 d .
Cl1 Cl -0.20886(5) 0.42387(6) 0.19292(3) 0.0680(2) Uani 1 1 d .
Cl2 Cl -0.07074(3) 0.30913(4) 0.17189(3) 0.03575(14) Uani 1 1 d .
O1 O 0.18209(8) 0.39503(8) 0.11040(7) 0.0265(3) Uani 1 1 d .
O2 O -0.18270(8) 0.30986(9) -0.20702(7) 0.0285(3) Uani 1 1 d .
O3 O 0.09382(8) 0.23866(8) 0.12077(6) 0.0235(3) Uani 1 1 d .
N1 N 0.08211(9) 0.41230(10) -0.01733(7) 0.0189(3) Uani 1 1 d .
N2 N 0.12482(9) 0.21589(10) -0.02109(7) 0.0176(3) Uani 1 1 d .
C1 C 0.21584(11) 0.46924(12) 0.09037(9) 0.0216(4) Uani 1 1 d .
C2 C 0.28111(12) 0.50833(13) 0.13477(10) 0.0263(4) Uani 1 1 d .
H2 H 0.2983 0.4800 0.1783 0.032 Uiso 1 1 calc R
C3 C 0.31969(12) 0.58539(14) 0.11650(10) 0.0288(4) Uani 1 1 d .
H3 H 0.3636 0.6090 0.1472 0.035 Uiso 1 1 calc R
C4 C 0.29591(12) 0.63068(14) 0.05320(10) 0.0284(4) Uani 1 1 d .
H4 H 0.3235 0.6841 0.0408 0.034 Uiso 1 1 calc R
C5 C 0.23197(12) 0.59594(13) 0.00976(10) 0.0249(4) Uani 1 1 d .
H5 H 0.2147 0.6269 -0.0327 0.030 Uiso 1 1 calc R
C6 C 0.19100(11) 0.51554(12) 0.02620(9) 0.0207(4) Uani 1 1 d .
C7 C 0.12176(11) 0.48839(12) -0.02024(9) 0.0202(4) Uani 1 1 d .
H7 H 0.1030 0.5297 -0.0565 0.024 Uiso 1 1 calc R
C8 C 0.01386(11) 0.39177(12) -0.06707(9) 0.0193(4) Uani 1 1 d .
C9 C 0.00147(11) 0.43086(13) -0.13327(10) 0.0236(4) Uani 1 1 d .
H9 H 0.0380 0.4760 -0.1465 0.028 Uiso 1 1 calc R
C10 C -0.06379(12) 0.40422(13) -0.17978(10) 0.0266(4) Uani 1 1 d .
H10 H -0.0727 0.4319 -0.2246 0.032 Uiso 1 1 calc R
C11 C -0.11622(11) 0.33720(13) -0.16109(10) 0.0226(4) Uani 1 1 d .
C12 C -0.10509(11) 0.29790(13) -0.09594(10) 0.0226(4) Uani 1 1 d .
H12 H -0.1414 0.2520 -0.0833 0.027 Uiso 1 1 calc R
C13 C -0.04063(11) 0.32566(12) -0.04878(10) 0.0210(4) Uani 1 1 d .
H13 H -0.0334 0.2994 -0.0034 0.025 Uiso 1 1 calc R
C14 C 0.08833(10) 0.15020(12) 0.12034(9) 0.0193(4) Uani 1 1 d .
C15 C 0.07577(11) 0.10495(13) 0.18330(10) 0.0242(4) Uani 1 1 d .
H15 H 0.0683 0.1399 0.2237 0.029 Uiso 1 1 calc R
C16 C 0.07415(11) 0.01182(14) 0.18710(10) 0.0261(4) Uani 1 1 d .
H16 H 0.0672 -0.0166 0.2305 0.031 Uiso 1 1 calc R
C17 C 0.08249(12) -0.04220(13) 0.12835(11) 0.0269(4) Uani 1 1 d .
H17 H 0.0814 -0.1068 0.1315 0.032 Uiso 1 1 calc R
C18 C 0.09233(11) -0.00016(13) 0.06630(10) 0.0245(4) Uani 1 1 d .
H18 H 0.0966 -0.0365 0.0260 0.029 Uiso 1 1 calc R
C19 C 0.09632(11) 0.09520(12) 0.06040(9) 0.0195(4) Uani 1 1 d .
C20 C 0.11277(10) 0.13106(12) -0.00600(9) 0.0192(4) Uani 1 1 d .
H20 H 0.1151 0.0883 -0.0428 0.023 Uiso 1 1 calc R
C21 C 0.13932(11) 0.23738(12) -0.09148(9) 0.0178(4) Uani 1 1 d .
C22 C 0.09401(11) 0.19746(12) -0.14870(9) 0.0206(4) Uani 1 1 d .
H22 H 0.0537 0.1533 -0.1415 0.025 Uiso 1 1 calc R
C23 C 0.10746(11) 0.22171(13) -0.21572(9) 0.0228(4) Uani 1 1 d .
H23 H 0.0768 0.1940 -0.2548 0.027 Uiso 1 1 calc R
C24 C 0.16602(11) 0.28682(13) -0.22604(9) 0.0212(4) Uani 1 1 d .
C25 C 0.21142(11) 0.32707(12) -0.16967(10) 0.0224(4) Uani 1 1 d .
H25 H 0.2516 0.3714 -0.1770 0.027 Uiso 1 1 calc R
C26 C 0.19781(11) 0.30222(12) -0.10245(10) 0.0201(4) Uani 1 1 d .
H26 H 0.2287 0.3298 -0.0635 0.024 Uiso 1 1 calc R
C111 C -0.15197(14) 0.32891(16) 0.22291(13) 0.0386(5) Uani 1 1 d .
H11A H -0.1878 0.2747 0.2209 0.046 Uiso 1 1 calc R
H11B H -0.1299 0.3386 0.2723 0.046 Uiso 1 1 calc R

loop_
_atom_site_aniso_label
_atom_site_aniso_U_11
_atom_site_aniso_U_22
_atom_site_aniso_U_33
_atom_site_aniso_U_23
_atom_site_aniso_U_13
_atom_site_aniso_U_12
Cu1 0.02583(14) 0.01610(13) 0.01515(13) -0.00166(8) -0.00109(9) 0.00077(8)
Cl1 0.0836(5) 0.0812(5) 0.0415(4) 0.0190(3) 0.0172(3) 0.0532(4)
Cl2 0.0324(3) 0.0387(3) 0.0367(3) 0.0056(2) 0.0062(2) 0.0007(2)
O1 0.0369(8) 0.0214(7) 0.0194(7) -0.0011(5) -0.0050(6) -0.0029(6)
O2 0.0185(7) 0.0461(9) 0.0211(7) -0.0125(6) 0.0026(5) -0.0037(6)
O3 0.0320(7) 0.0208(7) 0.0181(7) -0.0021(5) 0.0047(5) -0.0009(5)
N1 0.0211(8) 0.0183(8) 0.0166(7) -0.0032(6) -0.0009(6) 0.0029(6)
N2 0.0179(8) 0.0191(8) 0.0156(7) -0.0007(6) -0.0001(6) 0.0018(6)
C1 0.0244(10) 0.0196(9) 0.0206(9) -0.0071(7) 0.0016(8) 0.0036(7)
C2 0.0292(11) 0.0277(10) 0.0212(10) -0.0072(8) -0.0019(8) 0.0035(8)
C3 0.0241(10) 0.0324(11) 0.0293(11) -0.0134(9) 0.0003(8) -0.0016(8)
C4 0.0277(11) 0.0281(10) 0.0300(11) -0.0083(8) 0.0066(9) -0.0055(8)
C5 0.0272(10) 0.0245(10) 0.0233(10) -0.0028(8) 0.0050(8) -0.0001(8)
C6 0.0215(9) 0.0198(9) 0.0210(9) -0.0057(7) 0.0030(7) 0.0025(7)
C7 0.0249(10) 0.0172(9) 0.0185(9) -0.0017(7) 0.0026(7) 0.0044(7)
C8 0.0193(9) 0.0178(9) 0.0203(9) -0.0053(7) 0.0000(7) 0.0050(7)
C9 0.0249(10) 0.0232(9) 0.0222(9) 0.0006(7) 0.0006(8) -0.0024(8)
C10 0.0280(10) 0.0316(11) 0.0195(10) 0.0013(8) -0.0004(8) 0.0004(8)
C11 0.0175(9) 0.0290(10) 0.0212(9) -0.0094(8) 0.0020(7) 0.0016(8)
C12 0.0210(9) 0.0232(9) 0.0245(10) -0.0054(7) 0.0069(8) 0.0004(7)
C13 0.0233(10) 0.0223(9) 0.0178(9) -0.0020(7) 0.0034(7) 0.0038(7)
C14 0.0151(9) 0.0228(9) 0.0197(9) 0.0002(7) 0.0004(7) 0.0000(7)
C15 0.0236(10) 0.0305(10) 0.0187(9) -0.0004(8) 0.0030(7) -0.0008(8)
C16 0.0220(10) 0.0321(11) 0.0249(10) 0.0092(8) 0.0053(8) 0.0000(8)
C17 0.0262(10) 0.0207(10) 0.0347(11) 0.0054(8) 0.0080(9) 0.0002(8)
C18 0.0246(10) 0.0223(10) 0.0269(10) -0.0014(8) 0.0049(8) 0.0023(8)
C19 0.0168(9) 0.0219(9) 0.0196(9) 0.0014(7) 0.0008(7) -0.0006(7)
C20 0.0186(9) 0.0194(9) 0.0191(9) -0.0033(7) 0.0002(7) 0.0016(7)
C21 0.0199(9) 0.0170(9) 0.0164(9) 0.0000(7) 0.0018(7) 0.0052(7)
C22 0.0217(9) 0.0197(9) 0.0205(9) -0.0009(7) 0.0031(7) -0.0015(7)
C23 0.0236(10) 0.0272(10) 0.0172(9) -0.0030(7) 0.0000(7) 0.0008(8)
C24 0.0180(9) 0.0289(10) 0.0171(9) 0.0048(7) 0.0038(7) 0.0072(8)
C25 0.0147(9) 0.0241(10) 0.0284(10) 0.0053(8) 0.0018(7) 0.0004(7)
C26 0.0183(9) 0.0210(9) 0.0202(9) -0.0005(7) -0.0020(7) 0.0020(7)
C111 0.0326(12) 0.0461(13) 0.0381(13) 0.0149(10) 0.0083(10) 0.0052(10)

loop_
_atom_type_symbol
_atom_type_description
_atom_type_scat_dispersion_real
_atom_type_scat_dispersion_imag
_atom_type_scat_source
C C 0.0033 0.0016 'International Tables Vol C Tables 4.2.6.8 and 6.1.1.4'
H H 0.0000 0.0000 'International Tables Vol C Tables 4.2.6.8 and 6.1.1.4'
N N 0.0061 0.0033 'International Tables Vol C Tables 4.2.6.8 and 6.1.1.4'
O O 0.0106 0.0060 'International Tables Vol C Tables 4.2.6.8 and 6.1.1.4'
Cl Cl 0.1484 0.1585 'International Tables Vol C Tables 4.2.6.8 and 6.1.1.4'
Cu Cu 0.3201 1.2651 'International Tables Vol C Tables 4.2.6.8 and 6.1.1.4'

loop_
_geom_angle_atom_site_label_1
_geom_angle_atom_site_label_2
_geom_angle_atom_site_label_3
_geom_angle
_geom_angle_site_symmetry_1
_geom_angle_site_symmetry_3
O3 Cu1 O1 92.80(5) . .
O3 Cu1 N1 145.29(6) . .
O1 Cu1 N1 94.11(6) . .
O3 Cu1 N2 94.92(6) . .
O1 Cu1 N2 145.89(6) . .
N1 Cu1 N2 98.12(6) . .
C1 O1 Cu1 123.16(11) . .
C24 O2 C11 115.91(13) 2_554 .
C14 O3 Cu1 127.68(11) . .
C7 N1 C8 121.16(15) . .
C7 N1 Cu1 121.48(12) . .
C8 N1 Cu1 116.96(11) . .
C20 N2 C21 117.82(15) . .
C20 N2 Cu1 122.77(12) . .
C21 N2 Cu1 119.39(11) . .
O1 C1 C2 118.80(17) . .
O1 C1 C6 124.15(16) . .
C2 C1 C6 117.04(17) . .
C3 C2 C1 121.71(18) . .
C3 C2 H2 119.1 . .
C1 C2 H2 119.1 . .
C2 C3 C4 121.41(18) . .
C2 C3 H3 119.3 . .
C4 C3 H3 119.3 . .
C5 C4 C3 118.43(18) . .
C5 C4 H4 120.8 . .
C3 C4 H4 120.8 . .
C4 C5 C6 122.01(18) . .
C4 C5 H5 119.0 . .
C6 C5 H5 119.0 . .
C5 C6 C1 119.37(16) . .
C5 C6 C7 117.61(16) . .
C1 C6 C7 122.83(16) . .
N1 C7 C6 125.87(17) . .
N1 C7 H7 117.1 . .
C6 C7 H7 117.1 . .
C9 C8 C13 118.86(16) . .
C9 C8 N1 123.54(16) . .
C13 C8 N1 117.53(16) . .
C10 C9 C8 120.21(17) . .
C10 C9 H9 119.9 . .
C8 C9 H9 119.9 . .
C9 C10 C11 120.01(18) . .
C9 C10 H10 120.0 . .
C11 C10 H10 120.0 . .
C12 C11 C10 120.63(17) . .
C12 C11 O2 118.44(17) . .
C10 C11 O2 120.90(17) . .
C11 C12 C13 119.46(17) . .
C11 C12 H12 120.3 . .
C13 C12 H12 120.3 . .
C12 C13 C8 120.81(17) . .
C12 C13 H13 119.6 . .
C8 C13 H13 119.6 . .
O3 C14 C15 118.64(16) . .
O3 C14 C19 123.93(16) . .
C15 C14 C19 117.42(17) . .
C16 C15 C14 121.31(18) . .
C16 C15 H15 119.3 . .
C14 C15 H15 119.3 . .
C15 C16 C17 121.23(17) . .
C15 C16 H16 119.4 . .
C17 C16 H16 119.4 . .
C18 C17 C16 118.65(18) . .
C18 C17 H17 120.7 . .
C16 C17 H17 120.7 . .
C17 C18 C19 122.02(18) . .
C17 C18 H18 119.0 . .
C19 C18 H18 119.0 . .
C18 C19 C14 119.32(17) . .
C18 C19 C20 116.89(16) . .
C14 C19 C20 123.71(16) . .
N2 C20 C19 126.81(16) . .
N2 C20 H20 116.6 . .
C19 C20 H20 116.6 . .
C26 C21 C22 119.50(16) . .
C26 C21 N2 118.93(15) . .
C22 C21 N2 121.52(16) . .
C23 C22 C21 120.22(17) . .
C23 C22 H22 119.9 . .
C21 C22 H22 119.9 . .
C22 C23 C24 119.76(17) . .
C22 C23 H23 120.1 . .
C24 C23 H23 120.1 . .
C25 C24 O2 118.55(17) . 2_554
C25 C24 C23 120.62(17) . .
O2 C24 C23 120.76(17) 2_554 .
C24 C25 C26 119.36(17) . .
C24 C25 H25 120.3 . .
C26 C25 H25 120.3 . .
C25 C26 C21 120.54(17) . .
C25 C26 H26 119.7 . .
C21 C26 H26 119.7 . .
Cl1 C111 Cl2 111.21(12) . .
Cl1 C111 H11A 109.4 . .
Cl2 C111 H11A 109.4 . .
Cl1 C111 H11B 109.4 . .
Cl2 C111 H11B 109.4 . .
H11A C111 H11B 108.0 . .

loop_
_geom_bond_atom_site_label_1
_geom_bond_atom_site_label_2
_geom_bond_distance
_geom_bond_site_symmetry_2
Cu1 O3 1.8877(12) .
Cu1 O1 1.8925(13) .
Cu1 N1 1.9566(14) .
Cu1 N2 1.9757(14) .
Cl1 C111 1.744(2) .
Cl2 C111 1.769(2) .
O1 C1 1.300(2) .
O2 C24 1.386(2) 2_554
O2 C11 1.391(2) .
O3 C14 1.302(2) .
N1 C7 1.299(2) .
N1 C8 1.429(2) .
N2 C20 1.298(2) .
N2 C21 1.434(2) .
C1 C2 1.422(3) .
C1 C6 1.429(3) .
C2 C3 1.362(3) .
C2 H2 0.9500 .
C3 C4 1.405(3) .
C3 H3 0.9500 .
C4 C5 1.372(3) .
C4 H4 0.9500 .
C5 C6 1.413(3) .
C5 H5 0.9500 .
C6 C7 1.429(3) .
C7 H7 0.9500 .
C8 C9 1.390(3) .
C8 C13 1.394(3) .
C9 C10 1.380(3) .
C9 H9 0.9500 .
C10 C11 1.383(3) .
C10 H10 0.9500 .
C11 C12 1.373(3) .
C12 C13 1.383(3) .
C12 H12 0.9500 .
C13 H13 0.9500 .
C14 C15 1.415(3) .
C14 C19 1.424(3) .
C15 C16 1.369(3) .
C15 H15 0.9500 .
C16 C17 1.399(3) .
C16 H16 0.9500 .
C17 C18 1.368(3) .
C17 H17 0.9500 .
C18 C19 1.406(3) .
C18 H18 0.9500 .
C19 C20 1.433(3) .
C20 H20 0.9500 .
C21 C26 1.388(3) .
C21 C22 1.391(2) .
C22 C23 1.377(3) .
C22 H22 0.9500 .
C23 C24 1.389(3) .
C23 H23 0.9500 .
C24 C25 1.382(3) .
C24 O2 1.386(2) 2_554
C25 C26 1.384(3) .
C25 H25 0.9500 .
C26 H26 0.9500 .
C111 H11A 0.9900 .
C111 H11B 0.9900 .

loop_
_geom_torsion_atom_site_label_1
_geom_torsion_atom_site_label_2
_geom_torsion_atom_site_label_3
_geom_torsion_atom_site_label_4
_geom_torsion
_geom_torsion_site_symmetry_1
_geom_torsion_site_symmetry_4
O3 Cu1 O1 C1 -176.73(14) . .
N1 Cu1 O1 C1 -30.77(14) . .
N2 Cu1 O1 C1 80.25(17) . .
O1 Cu1 O3 C14 -142.06(14) . .
N1 Cu1 O3 C14 116.60(15) . .
N2 Cu1 O3 C14 4.68(15) . .
O3 Cu1 N1 C7 124.49(14) . .
O1 Cu1 N1 C7 23.55(14) . .
N2 Cu1 N1 C7 -124.52(13) . .
O3 Cu1 N1 C8 -62.64(16) . .
O1 Cu1 N1 C8 -163.57(12) . .
N2 Cu1 N1 C8 48.35(13) . .
O3 Cu1 N2 C20 -1.70(14) . .
O1 Cu1 N2 C20 100.68(16) . .
N1 Cu1 N2 C20 -149.45(14) . .
O3 Cu1 N2 C21 176.45(12) . .
O1 Cu1 N2 C21 -81.17(15) . .
N1 Cu1 N2 C21 28.70(13) . .
Cu1 O1 C1 C2 -159.49(13) . .
Cu1 O1 C1 C6 21.2(2) . .
O1 C1 C2 C3 179.23(17) . .
C6 C1 C2 C3 -1.4(3) . .
C1 C2 C3 C4 0.9(3) . .
C2 C3 C4 C5 0.5(3) . .
C3 C4 C5 C6 -1.4(3) . .
C4 C5 C6 C1 0.8(3) . .
C4 C5 C6 C7 175.93(17) . .
O1 C1 C6 C5 179.85(16) . .
C2 C1 C6 C5 0.5(2) . .
O1 C1 C6 C7 5.0(3) . .
C2 C1 C6 C7 -174.27(16) . .
C8 N1 C7 C6 -179.43(16) . .
Cu1 N1 C7 C6 -6.9(2) . .
C5 C6 C7 N1 172.56(17) . .
C1 C6 C7 N1 -12.5(3) . .
C7 N1 C8 C9 23.3(2) . .
Cu1 N1 C8 C9 -149.57(14) . .
C7 N1 C8 C13 -159.85(16) . .
Cu1 N1 C8 C13 27.25(19) . .
C13 C8 C9 C10 0.0(3) . .
N1 C8 C9 C10 176.74(17) . .
C8 C9 C10 C11 -1.2(3) . .
C9 C10 C11 C12 1.4(3) . .
C9 C10 C11 O2 179.52(17) . .
C24 O2 C11 C12 -130.66(18) 2_554 .
C24 O2 C11 C10 51.1(2) 2_554 .
C10 C11 C12 C13 -0.2(3) . .
O2 C11 C12 C13 -178.37(16) . .
C11 C12 C13 C8 -1.2(3) . .
C9 C8 C13 C12 1.3(3) . .
N1 C8 C13 C12 -175.73(15) . .
Cu1 O3 C14 C15 173.33(13) . .
Cu1 O3 C14 C19 -5.0(2) . .
O3 C14 C15 C16 -176.22(17) . .
C19 C14 C15 C16 2.2(3) . .
C14 C15 C16 C17 -1.9(3) . .
C15 C16 C17 C18 -0.1(3) . .
C16 C17 C18 C19 1.6(3) . .
C17 C18 C19 C14 -1.2(3) . .
C17 C18 C19 C20 175.50(17) . .
O3 C14 C19 C18 177.66(16) . .
C15 C14 C19 C18 -0.7(3) . .
O3 C14 C19 C20 1.1(3) . .
C15 C14 C19 C20 -177.17(17) . .
C21 N2 C20 C19 -179.18(16) . .
Cu1 N2 C20 C19 -1.0(2) . .
C18 C19 C20 N2 -174.59(17) . .
C14 C19 C20 N2 2.0(3) . .
C20 N2 C21 C26 -139.82(17) . .
Cu1 N2 C21 C26 41.94(19) . .
C20 N2 C21 C22 42.8(2) . .
Cu1 N2 C21 C22 -135.49(15) . .
C26 C21 C22 C23 0.4(3) . .
N2 C21 C22 C23 177.82(16) . .
C21 C22 C23 C24 -0.5(3) . .
C22 C23 C24 C25 0.5(3) . .
C22 C23 C24 O2 177.61(16) . 2_554
O2 C24 C25 C26 -177.47(16) 2_554 .
C23 C24 C25 C26 -0.3(3) . .
C24 C25 C26 C21 0.1(3) . .
C22 C21 C26 C25 -0.2(3) . .
N2 C21 C26 C25 -177.68(15) . .
